data_7701041
loop_
_publ_author_name
'Parasar, Devaborniny'
'Ponduru, Tharun T.'
'Noonikara-Poyil, Anurag'
'Jayaratna, Naleen B.'
'Dias, H. V. Rasika'

_publ_section_title
;
 Acetylene and terminal alkyne complexes of copper(i) supported by
 fluorinated pyrazolates: syntheses, structures, and transformations.
;
_journal_issue 42
_journal_name_full 'Dalton transactions (Cambridge, England : 2003)'
_journal_page_first 15782
_journal_page_last 15794
_journal_paper_doi 10.1039/c9dt03350e
_journal_volume 48
_journal_year 2019
_chemical_formula_moiety 'C26 H14 Cu2 F12 N4'
_chemical_formula_sum 'C26 H14 Cu2 F12 N4'
_chemical_formula_weight 737.49
_space_group_crystal_system triclinic
_space_group_IT_number 2
_space_group_name_Hall '-P 1'
_space_group_name_H-M_alt 'P -1'
_symmetry_space_group_name_Hall '-P 1'
_symmetry_space_group_name_H-M 'P -1'
_atom_sites_solution_hydrogens geom
_atom_sites_solution_primary dual
_audit_creation_date 2019-04-03
_audit_creation_method
;
Olex2 1.2
(compiled 2018.05.29 svn.r3508 for OlexSys, GUI svn.r5506)
;
_audit_update_record
;
2019-06-18 deposited with the CCDC.    2019-09-05 downloaded from the CCDC.
;
_cell_angle_alpha 71.399(3)
_cell_angle_beta 71.758(2)
_cell_angle_gamma 79.715(2)
_cell_formula_units_Z 4
_cell_length_a 12.9771(15)
_cell_length_b 13.6360(15)
_cell_length_c 17.588(3)
_cell_measurement_reflns_used 9955
_cell_measurement_temperature 175(2)
_cell_measurement_theta_max 30.52
_cell_measurement_theta_min 2.95
_cell_volume 2790.7(7)
_computing_cell_refinement 'SAINT V8.38A (?, 2016)'
_computing_data_reduction 'SAINT V8.38A (?, 2016)'
_computing_molecular_graphics 'Olex2 (Dolomanov et al., 2009)'
_computing_publication_material 'Olex2 (Dolomanov et al., 2009)'
_computing_structure_refinement 'ShelXL (Sheldrick, 2015)'
_computing_structure_solution 'ShelXT (Sheldrick, 2015)'
_diffrn_ambient_temperature 175.0
_diffrn_detector_area_resol_mean 8
_diffrn_measured_fraction_theta_full 0.995
_diffrn_measured_fraction_theta_max 0.996
_diffrn_measurement_device_type 'Bruker D8 Quest with a Photon 100 CMOS detector'
_diffrn_measurement_method '\f and \w scans'
_diffrn_radiation_monochromator graphite
_diffrn_radiation_type MoK\a
_diffrn_radiation_wavelength 0.71073
_diffrn_reflns_av_R_equivalents 0.0263
_diffrn_reflns_av_unetI/netI 0.0330
_diffrn_reflns_Laue_measured_fraction_full 0.995
_diffrn_reflns_Laue_measured_fraction_max 0.996
_diffrn_reflns_limit_h_max 17
_diffrn_reflns_limit_h_min -17
_diffrn_reflns_limit_k_max 18
_diffrn_reflns_limit_k_min -18
_diffrn_reflns_limit_l_max 24
_diffrn_reflns_limit_l_min -24
_diffrn_reflns_number 35889
_diffrn_reflns_point_group_measured_fraction_full 0.995
_diffrn_reflns_point_group_measured_fraction_max 0.996
_diffrn_reflns_theta_full 25.242
_diffrn_reflns_theta_max 29.129
_diffrn_reflns_theta_min 2.950
_diffrn_source 'sealed tube'
_diffrn_standards_number 0
_exptl_absorpt_coefficient_mu 1.629
_exptl_absorpt_correction_T_max 0.4330
_exptl_absorpt_correction_T_min 0.3849
_exptl_absorpt_correction_type multi-scan
_exptl_absorpt_process_details
'SADABS-2016/2 (Bruker,2016/2) was used for absorption correction. wR2(int) was 0.0496 before and 0.0405 after correction. The Ratio of minimum to maximum transmission is 0.8889. The \l/2 correction factor is Not present.'
_exptl_crystal_colour colourless
_exptl_crystal_colour_primary colourless
_exptl_crystal_density_diffrn 1.755
_exptl_crystal_description prism
_exptl_crystal_F_000 1456
_exptl_crystal_size_max 0.2
_exptl_crystal_size_mid 0.15
_exptl_crystal_size_min 0.1
_refine_diff_density_max 1.597
_refine_diff_density_min -0.674
_refine_diff_density_rms 0.095
_refine_ls_extinction_method none
_refine_ls_goodness_of_fit_ref 1.045
_refine_ls_hydrogen_treatment constr
_refine_ls_matrix_type full
_refine_ls_number_parameters 849
_refine_ls_number_reflns 14970
_refine_ls_number_restraints 117
_refine_ls_restrained_S_all 1.119
_refine_ls_R_factor_all 0.0601
_refine_ls_R_factor_gt 0.0465
_refine_ls_shift/su_max 0.001
_refine_ls_shift/su_mean 0.000
_refine_ls_structure_factor_coef Fsqd
_refine_ls_weighting_details 'w=1/[\s^2^(Fo^2^)+(0.0771P)^2^+2.7681P] where P=(Fo^2^+2Fc^2^)/3'
_refine_ls_weighting_scheme calc
_refine_ls_wR_factor_gt 0.1289
_refine_ls_wR_factor_ref 0.1401
_reflns_Friedel_coverage 0.000
_reflns_number_gt 11883
_reflns_number_total 14970
_reflns_threshold_expression 'I > 2\s(I)'
_cod_data_source_file c9dt03350e2.cif
_cod_data_source_block rad230_0m_a
_cod_depositor_comments 'Adding full bibliography for 7701037--7701042.cif.'
_cod_original_cell_volume 2790.7(6)
_cod_database_code 7701041
_shelx_shelxl_version_number 2018/3
_shelx_space_group_comment
;
The symmetry employed for this shelxl refinement is uniquely defined
by the following loop, which should always be used as a source of
symmetry information in preference to the above space-group names.
They are only intended as comments.
;
_shelx_estimated_absorpt_t_max 0.854
_shelx_estimated_absorpt_t_min 0.737
_olex2_refinement_description
;
1. Fixed Uiso
 At 1.2 times of:
  All C(H) groups
2. Restrained distances
 F24A-C36 \\sim F22-C36 \\sim F22A-C36 \\sim F23-C36 \\sim F23A-C36 \\sim
F24-C36
 with sigma of 0.02
 F13-C30 \\sim F13A-C30 \\sim F14A-C30 \\sim F14-C30 \\sim F15-C30 \\sim
F15A-C30
 with sigma of 0.02
 F13-F14 \\sim F13-F15 \\sim F14-F15 \\sim F13A-F14A \\sim F13A-F15A \\sim
F14A-F15A
 with sigma of 0.02
3. Uiso/Uaniso restraints and constraints
Uanis(F24A) \\sim Ueq, Uanis(F22) \\sim Ueq, Uanis(F22A) \\sim Ueq, Uanis(F23)
\\sim Ueq, Uanis(F23A) \\sim Ueq, Uanis(F24) \\sim Ueq: with sigma of 0.005 and
sigma for terminal atoms of 0.005
Uanis(F15A) \\sim Ueq, Uanis(F13) \\sim Ueq, Uanis(F13A) \\sim Ueq, Uanis(F14A)
\\sim Ueq, Uanis(F14) \\sim Ueq, Uanis(F15) \\sim Ueq: with sigma of 0.005 and
sigma for terminal atoms of 0.005
4. Others
 Sof(F22A)=Sof(F23A)=Sof(F24A)=1-FVAR(1)
 Sof(F22)=Sof(F23)=Sof(F24)=FVAR(1)
 Sof(F13A)=Sof(F14A)=Sof(F15A)=1-FVAR(2)
 Sof(F13)=Sof(F14)=Sof(F15)=FVAR(2)
5.a Aromatic/amide H refined with riding coordinates:
 C2(H2), C7(H7), C11(H11), C14(H14), C15(H15), C16(H16), C17(H17), C18(H18),
 C19(H19), C22(H22), C23(H23), C24(H24), C25(H25), C26(H26), C28(H28), C33(H33),
  C37(H37), C40(H40), C41(H41), C42(H42), C43(H43), C44(H44), C45(H45),
 C48(H48), C49(H49), C50(H50), C51(H51), C52(H52)
;
_olex2_submission_special_instructions 'No special instructions were received'

loop_
_space_group_symop_operation_xyz
'x, y, z'
'-x, -y, -z'

loop_
_atom_site_label
_atom_site_type_symbol
_atom_site_fract_x
_atom_site_fract_y
_atom_site_fract_z
_atom_site_U_iso_or_equiv
_atom_site_adp_type
_atom_site_occupancy
_atom_site_site_symmetry_order
_atom_site_calc_flag
_atom_site_refinement_flags_posn
_atom_site_refinement_flags_adp
_atom_site_refinement_flags_occupancy
_atom_site_disorder_assembly
_atom_site_disorder_group
Cu1 Cu 0.53856(2) -0.17691(2) 0.21531(2) 0.02530(8) Uani 1 1 d . . . . .
Cu2 Cu 0.70444(3) -0.03510(2) 0.06616(2) 0.02718(8) Uani 1 1 d . . . . .
F1 F 0.6520(4) -0.4335(3) 0.31025(18) 0.1273(16) Uani 1 1 d . . . . .
F2 F 0.5577(2) -0.4339(2) 0.2366(2) 0.0964(11) Uani 1 1 d . . . . .
F3 F 0.7055(2) -0.52557(17) 0.2245(2) 0.0873(10) Uani 1 1 d . . . . .
F4 F 0.94459(17) -0.11470(16) -0.00367(15) 0.0589(6) Uani 1 1 d . . . . .
F5 F 0.8966(2) -0.1849(2) -0.07853(13) 0.0666(6) Uani 1 1 d . . . . .
F6 F 1.00954(16) -0.27021(17) -0.01010(16) 0.0625(6) Uani 1 1 d . . . . .
F7 F 0.5780(3) -0.21133(18) 0.41094(17) 0.0867(10) Uani 1 1 d . . . . .
F8 F 0.43160(19) -0.1218(2) 0.39597(13) 0.0695(7) Uani 1 1 d . . . . .
F9 F 0.5281(2) -0.0757(2) 0.45334(12) 0.0624(6) Uani 1 1 d . . . . .
F10 F 0.7428(2) 0.22574(19) 0.1487(3) 0.1240(16) Uani 1 1 d . . . . .
F11 F 0.8174(2) 0.1236(2) 0.07444(14) 0.0750(8) Uani 1 1 d . . . . .
F12 F 0.8689(2) 0.1149(2) 0.17852(16) 0.0743(8) Uani 1 1 d . . . . .
N1 N 0.67514(18) -0.24915(17) 0.16250(14) 0.0291(4) Uani 1 1 d . . . . .
N2 N 0.74570(18) -0.18697(18) 0.09882(14) 0.0293(4) Uani 1 1 d . . . . .
N3 N 0.59874(17) -0.07181(17) 0.23965(13) 0.0268(4) Uani 1 1 d . . . . .
N4 N 0.66429(18) -0.00677(17) 0.17515(14) 0.0277(4) Uani 1 1 d . . . . .
C1 C 0.7171(2) -0.3476(2) 0.16912(18) 0.0337(6) Uani 1 1 d . . . . .
C2 C 0.8165(2) -0.3520(2) 0.10978(19) 0.0369(6) Uani 1 1 d . . . . .
H2 H 0.863756 -0.411397 0.100699 0.044 Uiso 1 1 calc R . . . .
C3 C 0.8298(2) -0.2491(2) 0.06733(18) 0.0332(6) Uani 1 1 d . . . . .
C4 C 0.6607(3) -0.4353(3) 0.2351(2) 0.0490(8) Uani 1 1 d . . . . .
C5 C 0.9210(3) -0.2049(3) -0.0057(2) 0.0436(7) Uani 1 1 d . . . . .
C6 C 0.5953(2) -0.0508(2) 0.30992(17) 0.0287(5) Uani 1 1 d . . . . .
C7 C 0.6586(2) 0.0292(2) 0.29250(18) 0.0331(6) Uani 1 1 d . . . . .
H7 H 0.670696 0.059771 0.330187 0.040 Uiso 1 1 calc R . . . .
C8 C 0.6998(2) 0.0539(2) 0.20672(17) 0.0297(5) Uani 1 1 d . . . . .
C9 C 0.5333(3) -0.1149(2) 0.39246(18) 0.0365(6) Uani 1 1 d . . . . .
C10 C 0.7797(3) 0.1314(3) 0.1524(2) 0.0409(7) Uani 1 1 d . . . . .
C11 C 0.4106(2) -0.2301(2) 0.21293(18) 0.0334(6) Uani 1 1 d . . . . .
H11 H 0.386969 -0.285599 0.202734 0.040 Uiso 1 1 calc R . . . .
C12 C 0.3785(2) -0.1489(2) 0.23252(16) 0.0293(5) Uani 1 1 d . . . . .
C13 C 0.3083(2) -0.0590(2) 0.25007(17) 0.0299(5) Uani 1 1 d . . . . .
C14 C 0.2005(3) -0.0712(3) 0.2979(2) 0.0456(7) Uani 1 1 d . . . . .
H14 H 0.175576 -0.138543 0.323449 0.055 Uiso 1 1 calc R . . . .
C15 C 0.1301(3) 0.0165(4) 0.3077(3) 0.0659(12) Uani 1 1 d . . . . .
H15 H 0.056731 0.008501 0.340308 0.079 Uiso 1 1 calc R . . . .
C16 C 0.1649(3) 0.1141(3) 0.2709(3) 0.0600(10) Uani 1 1 d . . . . .
H16 H 0.115643 0.173245 0.277665 0.072 Uiso 1 1 calc R . . . .
C17 C 0.2715(3) 0.1266(3) 0.2242(3) 0.0505(8) Uani 1 1 d . . . . .
H17 H 0.295610 0.194298 0.198460 0.061 Uiso 1 1 calc R . . . .
C18 C 0.3437(3) 0.0401(2) 0.2149(2) 0.0382(6) Uani 1 1 d . . . . .
H18 H 0.417688 0.048679 0.184222 0.046 Uiso 1 1 calc R . . . .
C19 C 0.7183(3) 0.0115(2) -0.05293(19) 0.0398(6) Uani 1 1 d . . . . .
H19 H 0.746946 -0.009839 -0.102458 0.048 Uiso 1 1 calc R . . . .
C20 C 0.6684(2) 0.0846(2) -0.02671(17) 0.0346(6) Uani 1 1 d . . . . .
C21 C 0.6050(2) 0.1821(2) -0.02139(17) 0.0342(6) Uani 1 1 d . . . . .
C22 C 0.4916(3) 0.1865(3) -0.0017(2) 0.0434(7) Uani 1 1 d . . . . .
H22 H 0.456807 0.124588 0.013678 0.052 Uiso 1 1 calc R . . . .
C23 C 0.4298(3) 0.2808(3) -0.0047(2) 0.0550(9) Uani 1 1 d . . . . .
H23 H 0.352738 0.283785 0.008448 0.066 Uiso 1 1 calc R . . . .
C24 C 0.4804(4) 0.3706(3) -0.0267(3) 0.0624(11) Uani 1 1 d . . . . .
H24 H 0.438059 0.435464 -0.029479 0.075 Uiso 1 1 calc R . . . .
C25 C 0.5918(4) 0.3666(3) -0.0447(3) 0.0552(9) Uani 1 1 d . . . . .
H25 H 0.625738 0.428852 -0.059360 0.066 Uiso 1 1 calc R . . . .
C26 C 0.6554(3) 0.2728(2) -0.0417(2) 0.0431(7) Uani 1 1 d . . . . .
H26 H 0.732259 0.270385 -0.053333 0.052 Uiso 1 1 calc R . . . .
Cu3 Cu 0.03083(3) 0.29668(2) 0.43937(2) 0.02659(8) Uani 1 1 d . . . . .
Cu4 Cu 0.18410(2) 0.44617(2) 0.28500(2) 0.02527(8) Uani 1 1 d . . . . .
F13 F -0.1374(8) 0.1451(5) 0.3390(5) 0.053(2) Uani 0.323(10) 1 d D U P A 1
F14 F -0.2576(7) 0.2688(9) 0.3524(9) 0.092(4) Uani 0.323(10) 1 d D U P A 1
F15 F -0.1664(10) 0.2105(9) 0.4399(6) 0.053(3) Uani 0.323(10) 1 d D U P A 1
F16 F 0.1152(3) 0.55263(19) 0.10555(14) 0.0749(8) Uani 1 1 d . . . . .
F17 F 0.2056(2) 0.4113(2) 0.09649(16) 0.0860(10) Uani 1 1 d . . . . .
F18 F 0.0631(2) 0.4574(2) 0.05384(13) 0.0763(8) Uani 1 1 d . . . . .
F19 F 0.27132(18) -0.00618(16) 0.51422(15) 0.0612(6) Uani 1 1 d . . . . .
F20 F 0.10790(18) 0.05681(18) 0.50679(15) 0.0610(6) Uani 1 1 d . . . . .
F21 F 0.1837(2) 0.10439(19) 0.57912(13) 0.0649(6) Uani 1 1 d . . . . .
F22 F 0.4276(5) 0.4011(5) 0.2096(4) 0.083(2) Uani 0.567(8) 1 d D U P B 1
F23 F 0.4920(4) 0.2471(4) 0.2040(3) 0.0705(16) Uani 0.567(8) 1 d D U P B 1
F24 F 0.5345(4) 0.3116(6) 0.2787(4) 0.087(2) Uani 0.567(8) 1 d D U P B 1
N5 N -0.00669(18) 0.33948(17) 0.33257(14) 0.0287(4) Uani 1 1 d . . . . .
N6 N 0.06438(18) 0.39650(17) 0.26587(13) 0.0269(4) Uani 1 1 d . . . . .
N7 N 0.18721(18) 0.24843(17) 0.40366(14) 0.0286(4) Uani 1 1 d . . . . .
N8 N 0.25360(18) 0.31133(17) 0.33658(14) 0.0292(4) Uani 1 1 d . . . . .
C27 C -0.0768(2) 0.3101(2) 0.30356(19) 0.0332(6) Uani 1 1 d . . . . .
C28 C -0.0527(2) 0.3467(2) 0.21785(19) 0.0355(6) Uani 1 1 d . . . . .
H28 H -0.089184 0.337343 0.181835 0.043 Uiso 1 1 calc R . . . .
C29 C 0.0377(2) 0.4006(2) 0.19715(17) 0.0294(5) Uani 1 1 d . . . . .
C30 C -0.1641(3) 0.2427(3) 0.3618(2) 0.0521(9) Uani 1 1 d D . . . .
C31 C 0.1054(3) 0.4546(3) 0.11355(19) 0.0385(6) Uani 1 1 d . . . . .
C32 C 0.2500(2) 0.1638(2) 0.43322(18) 0.0321(5) Uani 1 1 d . . . . .
C33 C 0.3572(2) 0.1700(2) 0.3867(2) 0.0370(6) Uani 1 1 d . . . . .
H33 H 0.417988 0.121310 0.394141 0.044 Uiso 1 1 calc R . . . .
C34 C 0.3549(2) 0.2642(2) 0.32649(18) 0.0340(6) Uani 1 1 d . . . . .
C35 C 0.2029(3) 0.0794(3) 0.5075(2) 0.0433(7) Uani 1 1 d . . . . .
C36 C 0.4474(3) 0.3117(3) 0.2565(2) 0.0532(9) Uani 1 1 d D . . . .
C37 C -0.0109(2) 0.2841(3) 0.55826(18) 0.0375(6) Uani 1 1 d . . . . .
H37 H 0.013401 0.254702 0.607083 0.045 Uiso 1 1 calc R . . . .
C38 C -0.0867(2) 0.3363(2) 0.53312(17) 0.0324(5) Uani 1 1 d . . . . .
C39 C -0.1868(2) 0.4023(2) 0.52874(17) 0.0332(6) Uani 1 1 d . . . . .
C40 C -0.1848(3) 0.5094(3) 0.5027(2) 0.0436(7) Uani 1 1 d . . . . .
H40 H -0.117241 0.539441 0.482327 0.052 Uiso 1 1 calc R . . . .
C41 C -0.2812(4) 0.5725(3) 0.5063(3) 0.0570(9) Uani 1 1 d . . . . .
H41 H -0.279624 0.645863 0.489011 0.068 Uiso 1 1 calc R . . . .
C42 C -0.3802(3) 0.5296(4) 0.5349(3) 0.0591(10) Uani 1 1 d . . . . .
H42 H -0.446313 0.573158 0.537938 0.071 Uiso 1 1 calc R . . . .
C43 C -0.3819(3) 0.4225(3) 0.5591(2) 0.0514(9) Uani 1 1 d . . . . .
H43 H -0.449604 0.392967 0.578198 0.062 Uiso 1 1 calc R . . . .
C44 C -0.2864(2) 0.3585(3) 0.5558(2) 0.0405(7) Uani 1 1 d . . . . .
H44 H -0.288125 0.285262 0.571698 0.049 Uiso 1 1 calc R . . . .
C45 C 0.2545(2) 0.5611(2) 0.28322(19) 0.0349(6) Uani 1 1 d . . . . .
H45 H 0.317563 0.578316 0.291030 0.042 Uiso 1 1 calc R . . . .
C46 C 0.1683(2) 0.5983(2) 0.26586(16) 0.0300(5) Uani 1 1 d . . . . .
C47 C 0.0772(2) 0.6731(2) 0.25003(17) 0.0303(5) Uani 1 1 d . . . . .
C48 C -0.0290(3) 0.6438(3) 0.2797(2) 0.0390(6) Uani 1 1 d . . . . .
H48 H -0.042209 0.572852 0.305801 0.047 Uiso 1 1 calc R . . . .
C49 C -0.1151(3) 0.7188(3) 0.2707(3) 0.0505(8) Uani 1 1 d . . . . .
H49 H -0.187767 0.699527 0.292206 0.061 Uiso 1 1 calc R . . . .
C50 C -0.0957(4) 0.8213(3) 0.2307(3) 0.0592(10) Uani 1 1 d . . . . .
H50 H -0.154898 0.872345 0.223834 0.071 Uiso 1 1 calc R . . . .
C51 C 0.0093(4) 0.8501(3) 0.2006(3) 0.0610(10) Uani 1 1 d . . . . .
H51 H 0.022164 0.920884 0.173193 0.073 Uiso 1 1 calc R . . . .
C52 C 0.0959(3) 0.7765(2) 0.2100(2) 0.0435(7) Uani 1 1 d . . . . .
H52 H 0.168239 0.796584 0.189171 0.052 Uiso 1 1 calc R . . . .
F22A F 0.4126(6) 0.3631(6) 0.1882(4) 0.067(2) Uani 0.433(8) 1 d D U P B 2
F23A F 0.5305(6) 0.2515(6) 0.2498(6) 0.092(3) Uani 0.433(8) 1 d D U P B 2
F24A F 0.4765(7) 0.3882(7) 0.2769(5) 0.093(3) Uani 0.433(8) 1 d D U P B 2
F13A F -0.1982(6) 0.1907(6) 0.3286(3) 0.093(2) Uani 0.677(10) 1 d D U P A 2
F14A F -0.2572(3) 0.3047(4) 0.3912(3) 0.0763(16) Uani 0.677(10) 1 d D U P A 2
F15A F -0.1385(5) 0.1860(5) 0.4321(3) 0.0633(16) Uani 0.677(10) 1 d D U P A 2

loop_
_atom_site_aniso_label
_atom_site_aniso_U_11
_atom_site_aniso_U_22
_atom_site_aniso_U_33
_atom_site_aniso_U_23
_atom_site_aniso_U_13
_atom_site_aniso_U_12
Cu1 0.02504(15) 0.02605(15) 0.02391(15) -0.00745(11) -0.00297(11) -0.00605(11)
Cu2 0.02946(16) 0.02757(16) 0.02349(15) -0.00618(12) -0.00454(12) -0.00678(12)
F1 0.206(4) 0.121(3) 0.0440(16) 0.0061(16) 0.000(2) -0.106(3)
F2 0.0503(14) 0.0503(14) 0.148(3) 0.0152(16) -0.0086(16) -0.0156(11)
F3 0.0697(16) 0.0308(10) 0.112(2) -0.0020(12) 0.0219(15) 0.0002(10)
F4 0.0456(11) 0.0453(11) 0.0684(15) -0.0122(10) 0.0105(10) -0.0151(9)
F5 0.0667(14) 0.0816(16) 0.0338(11) -0.0114(11) 0.0057(10) -0.0068(12)
F6 0.0346(10) 0.0520(12) 0.0723(15) -0.0086(11) 0.0122(10) 0.0024(9)
F7 0.110(2) 0.0419(12) 0.0576(15) 0.0075(11) 0.0112(14) 0.0165(13)
F8 0.0541(13) 0.116(2) 0.0342(10) -0.0053(12) -0.0042(9) -0.0418(14)
F9 0.0866(17) 0.0797(15) 0.0283(9) -0.0196(10) -0.0094(10) -0.0289(13)
F10 0.0749(19) 0.0350(12) 0.200(4) -0.0205(17) 0.043(2) -0.0176(12)
F11 0.0823(17) 0.110(2) 0.0416(12) -0.0169(12) -0.0004(11) -0.0677(16)
F12 0.0557(13) 0.110(2) 0.0630(15) -0.0084(14) -0.0196(12) -0.0456(14)
N1 0.0286(10) 0.0292(11) 0.0276(11) -0.0073(9) -0.0039(9) -0.0057(8)
N2 0.0272(10) 0.0307(11) 0.0267(11) -0.0065(9) -0.0027(8) -0.0058(9)
N3 0.0271(10) 0.0281(10) 0.0254(10) -0.0078(8) -0.0064(8) -0.0037(8)
N4 0.0265(10) 0.0287(10) 0.0280(11) -0.0082(8) -0.0053(8) -0.0061(8)
C1 0.0326(13) 0.0293(13) 0.0343(14) -0.0070(11) -0.0035(11) -0.0048(10)
C2 0.0343(14) 0.0317(13) 0.0387(15) -0.0101(11) -0.0032(12) 0.0001(11)
C3 0.0297(12) 0.0348(14) 0.0318(13) -0.0110(11) -0.0025(11) -0.0025(11)
C4 0.0449(17) 0.0334(15) 0.0502(19) -0.0027(13) 0.0041(15) -0.0052(13)
C5 0.0371(15) 0.0390(16) 0.0420(17) -0.0087(13) 0.0031(13) -0.0019(12)
C6 0.0290(12) 0.0299(12) 0.0284(12) -0.0100(10) -0.0094(10) 0.0007(10)
C7 0.0365(14) 0.0339(13) 0.0344(14) -0.0130(11) -0.0131(11) -0.0050(11)
C8 0.0283(12) 0.0301(12) 0.0337(13) -0.0110(10) -0.0095(10) -0.0043(10)
C9 0.0426(15) 0.0395(15) 0.0276(13) -0.0113(11) -0.0085(11) -0.0028(12)
C10 0.0381(15) 0.0433(16) 0.0453(17) -0.0168(13) -0.0063(13) -0.0144(13)
C11 0.0325(13) 0.0326(13) 0.0355(14) -0.0065(11) -0.0075(11) -0.0124(11)
C12 0.0272(12) 0.0323(13) 0.0261(12) -0.0041(10) -0.0052(9) -0.0083(10)
C13 0.0285(12) 0.0369(14) 0.0259(12) -0.0099(10) -0.0087(10) -0.0028(10)
C14 0.0314(14) 0.0546(19) 0.0416(17) -0.0099(14) -0.0015(12) -0.0031(13)
C15 0.0366(18) 0.086(3) 0.064(3) -0.026(2) -0.0022(17) 0.0110(19)
C16 0.059(2) 0.062(2) 0.065(2) -0.034(2) -0.025(2) 0.0242(19)
C17 0.062(2) 0.0398(17) 0.062(2) -0.0244(16) -0.0296(18) 0.0067(15)
C18 0.0406(15) 0.0385(15) 0.0398(16) -0.0153(12) -0.0135(13) -0.0022(12)
C19 0.0532(18) 0.0365(15) 0.0291(14) -0.0073(11) -0.0123(13) -0.0038(13)
C20 0.0414(15) 0.0341(14) 0.0274(13) -0.0051(10) -0.0083(11) -0.0096(11)
C21 0.0424(15) 0.0348(14) 0.0241(12) -0.0062(10) -0.0083(11) -0.0053(12)
C22 0.0438(17) 0.0500(18) 0.0347(15) -0.0124(13) -0.0055(13) -0.0082(14)
C23 0.0465(19) 0.068(2) 0.050(2) -0.0254(18) -0.0107(16) 0.0086(17)
C24 0.076(3) 0.053(2) 0.060(2) -0.0286(19) -0.021(2) 0.020(2)
C25 0.072(3) 0.0354(16) 0.057(2) -0.0176(15) -0.0116(19) -0.0051(16)
C26 0.0498(18) 0.0380(16) 0.0432(17) -0.0150(13) -0.0090(14) -0.0082(13)
Cu3 0.02725(15) 0.02870(16) 0.02306(15) -0.00615(12) -0.00524(12) -0.00567(12)
Cu4 0.02668(15) 0.02410(15) 0.02426(15) -0.00428(11) -0.00703(12) -0.00493(11)
F13 0.063(4) 0.039(3) 0.050(3) -0.013(2) 0.005(3) -0.022(3)
F14 0.058(4) 0.087(5) 0.117(6) -0.001(4) -0.027(4) -0.022(4)
F15 0.064(5) 0.063(5) 0.039(4) -0.027(3) 0.002(3) -0.029(3)
F16 0.121(2) 0.0531(13) 0.0396(12) -0.0058(10) -0.0014(13) -0.0314(14)
F17 0.0486(13) 0.105(2) 0.0539(14) 0.0098(14) 0.0068(11) 0.0206(13)
F18 0.0879(18) 0.120(2) 0.0292(10) -0.0142(12) -0.0208(11) -0.0340(16)
F19 0.0554(12) 0.0360(10) 0.0616(14) 0.0089(9) -0.0028(10) 0.0060(9)
F20 0.0466(11) 0.0550(12) 0.0627(14) 0.0103(10) -0.0087(10) -0.0191(10)
F21 0.0795(16) 0.0687(14) 0.0298(10) -0.0003(9) -0.0127(10) 0.0056(12)
F22 0.055(3) 0.061(3) 0.076(3) 0.019(2) 0.016(2) 0.005(2)
F23 0.060(3) 0.078(3) 0.061(3) -0.033(2) 0.021(2) -0.018(2)
F24 0.056(3) 0.118(4) 0.089(3) -0.021(3) -0.016(2) -0.039(3)
N5 0.0295(10) 0.0290(10) 0.0294(11) -0.0080(8) -0.0084(9) -0.0069(8)
N6 0.0303(10) 0.0272(10) 0.0247(10) -0.0072(8) -0.0094(8) -0.0027(8)
N7 0.0302(11) 0.0270(10) 0.0264(10) -0.0044(8) -0.0070(9) -0.0042(8)
N8 0.0296(11) 0.0282(10) 0.0271(11) -0.0030(8) -0.0068(9) -0.0060(8)
C27 0.0332(13) 0.0336(13) 0.0371(14) -0.0114(11) -0.0122(11) -0.0062(11)
C28 0.0370(14) 0.0393(15) 0.0383(15) -0.0156(12) -0.0164(12) -0.0038(12)
C29 0.0322(12) 0.0286(12) 0.0293(12) -0.0097(10) -0.0115(10) 0.0010(10)
C30 0.0505(19) 0.066(2) 0.0465(19) -0.0098(16) -0.0151(16) -0.0310(18)
C31 0.0434(16) 0.0441(16) 0.0289(14) -0.0109(12) -0.0133(12) 0.0009(13)
C32 0.0340(13) 0.0278(12) 0.0312(13) -0.0031(10) -0.0100(11) -0.0023(10)
C33 0.0321(13) 0.0313(13) 0.0408(15) -0.0045(11) -0.0084(12) 0.0010(11)
C34 0.0289(12) 0.0323(13) 0.0356(14) -0.0048(11) -0.0062(11) -0.0030(10)
C35 0.0410(16) 0.0376(15) 0.0386(16) 0.0011(12) -0.0078(13) 0.0009(13)
C36 0.0330(15) 0.0437(18) 0.064(2) 0.0009(16) -0.0032(15) -0.0046(13)
C37 0.0358(14) 0.0484(17) 0.0256(13) -0.0098(12) -0.0048(11) -0.0049(12)
C38 0.0324(13) 0.0388(14) 0.0249(12) -0.0094(10) -0.0020(10) -0.0102(11)
C39 0.0322(13) 0.0429(15) 0.0236(12) -0.0093(11) -0.0055(10) -0.0051(11)
C40 0.0449(17) 0.0428(17) 0.0393(16) -0.0047(13) -0.0122(13) -0.0057(13)
C41 0.067(2) 0.0464(19) 0.056(2) -0.0126(17) -0.0266(19) 0.0130(17)
C42 0.047(2) 0.078(3) 0.055(2) -0.027(2) -0.0246(17) 0.0197(19)
C43 0.0319(15) 0.079(3) 0.0470(19) -0.0215(18) -0.0118(14) -0.0044(16)
C44 0.0348(14) 0.0527(18) 0.0354(15) -0.0123(13) -0.0083(12) -0.0094(13)
C45 0.0356(14) 0.0315(13) 0.0396(15) -0.0066(11) -0.0124(12) -0.0100(11)
C46 0.0352(13) 0.0276(12) 0.0260(12) -0.0051(9) -0.0062(10) -0.0081(10)
C47 0.0384(14) 0.0284(12) 0.0262(12) -0.0109(10) -0.0096(10) -0.0013(10)
C48 0.0406(15) 0.0389(15) 0.0450(17) -0.0186(13) -0.0167(13) -0.0005(12)
C49 0.0423(17) 0.060(2) 0.065(2) -0.0339(18) -0.0252(16) 0.0073(15)
C50 0.065(2) 0.051(2) 0.069(3) -0.0249(19) -0.037(2) 0.0244(18)
C51 0.077(3) 0.0308(16) 0.065(2) -0.0055(16) -0.022(2) 0.0097(17)
C52 0.0512(18) 0.0306(14) 0.0418(17) -0.0063(12) -0.0082(14) -0.0015(13)
F22A 0.065(3) 0.071(4) 0.046(3) 0.002(3) 0.002(2) -0.025(3)
F23A 0.056(3) 0.070(4) 0.102(5) -0.006(3) 0.015(3) 0.013(3)
F24A 0.072(4) 0.092(4) 0.112(5) -0.022(3) -0.001(3) -0.055(3)
F13A 0.104(4) 0.128(4) 0.074(3) -0.051(2) -0.004(2) -0.076(3)
F14A 0.0490(19) 0.099(3) 0.065(2) -0.014(2) 0.0066(17) -0.0215(19)
F15A 0.066(3) 0.058(3) 0.056(3) 0.007(2) -0.014(2) -0.030(2)

loop_
_atom_type_symbol
_atom_type_description
_atom_type_scat_dispersion_real
_atom_type_scat_dispersion_imag
_atom_type_scat_source
C C 0.0033 0.0016 'International Tables Vol C Tables 4.2.6.8 and 6.1.1.4'
H H 0.0000 0.0000 'International Tables Vol C Tables 4.2.6.8 and 6.1.1.4'
Cu Cu 0.3201 1.2651 'International Tables Vol C Tables 4.2.6.8 and 6.1.1.4'
F F 0.0171 0.0103 'International Tables Vol C Tables 4.2.6.8 and 6.1.1.4'
N N 0.0061 0.0033 'International Tables Vol C Tables 4.2.6.8 and 6.1.1.4'

loop_
_geom_angle_atom_site_label_1
_geom_angle_atom_site_label_2
_geom_angle_atom_site_label_3
_geom_angle
N1 Cu1 C12 146.91(10)
N3 Cu1 N1 99.77(9)
N3 Cu1 C12 111.63(10)
C11 Cu1 N1 112.02(11)
C11 Cu1 N3 147.93(11)
C11 Cu1 C12 36.38(12)
N2 Cu2 C20 143.63(11)
N4 Cu2 N2 100.57(9)
N4 Cu2 C20 114.73(11)
C19 Cu2 N2 108.86(11)
C19 Cu2 N4 150.52(11)
C19 Cu2 C20 36.01(13)
N2 N1 Cu1 115.36(17)
C1 N1 Cu1 136.77(19)
C1 N1 N2 107.7(2)
N1 N2 Cu2 118.71(17)
C3 N2 Cu2 133.89(19)
C3 N2 N1 107.2(2)
N4 N3 Cu1 117.70(16)
C6 N3 Cu1 134.17(19)
C6 N3 N4 108.0(2)
N3 N4 Cu2 116.90(16)
C8 N4 Cu2 134.84(19)
C8 N4 N3 107.3(2)
N1 C1 C2 110.8(2)
N1 C1 C4 121.2(3)
C2 C1 C4 128.0(3)
C1 C2 H2 128.5
C3 C2 C1 103.0(3)
C3 C2 H2 128.5
N2 C3 C2 111.3(2)
N2 C3 C5 120.8(3)
C2 C3 C5 127.9(3)
F1 C4 F2 102.3(4)
F1 C4 F3 110.3(4)
F1 C4 C1 113.4(3)
F2 C4 C1 113.2(3)
F3 C4 F2 104.6(3)
F3 C4 C1 112.2(3)
F4 C5 F5 105.8(3)
F4 C5 C3 112.0(3)
F5 C5 C3 112.0(3)
F6 C5 F4 109.2(3)
F6 C5 F5 106.2(3)
F6 C5 C3 111.4(3)
N3 C6 C7 110.7(2)
N3 C6 C9 120.1(2)
C7 C6 C9 129.2(3)
C6 C7 H7 128.6
C6 C7 C8 102.9(2)
C8 C7 H7 128.6
N4 C8 C7 111.1(2)
N4 C8 C10 121.3(3)
C7 C8 C10 127.5(3)
F7 C9 F8 106.0(3)
F7 C9 F9 107.7(3)
F7 C9 C6 111.9(3)
F8 C9 F9 106.1(3)
F8 C9 C6 113.2(2)
F9 C9 C6 111.5(3)
F10 C10 F11 107.9(4)
F10 C10 F12 106.6(3)
F10 C10 C8 114.1(3)
F11 C10 C8 112.3(2)
F12 C10 F11 103.8(3)
F12 C10 C8 111.4(3)
Cu1 C11 H11 143.1
C12 C11 Cu1 73.72(18)
C12 C11 H11 143.1
C11 C12 Cu1 69.90(18)
C11 C12 C13 160.7(3)
C13 C12 Cu1 128.9(2)
C14 C13 C12 119.3(3)
C18 C13 C12 121.1(3)
C18 C13 C14 119.4(3)
C13 C14 H14 120.4
C15 C14 C13 119.2(3)
C15 C14 H14 120.4
C14 C15 H15 119.5
C16 C15 C14 121.0(4)
C16 C15 H15 119.5
C15 C16 H16 120.0
C15 C16 C17 120.0(3)
C17 C16 H16 120.0
C16 C17 H17 120.0
C16 C17 C18 119.9(4)
C18 C17 H17 120.0
C13 C18 C17 120.4(3)
C13 C18 H18 119.8
C17 C18 H18 119.8
Cu2 C19 H19 142.4
C20 C19 Cu2 75.1(2)
C20 C19 H19 142.4
C19 C20 Cu2 68.87(19)
C19 C20 C21 162.2(3)
C21 C20 Cu2 128.5(2)
C22 C21 C20 119.0(3)
C26 C21 C20 121.1(3)
C26 C21 C22 119.7(3)
C21 C22 H22 119.9
C23 C22 C21 120.1(3)
C23 C22 H22 119.9
C22 C23 H23 120.1
C24 C23 C22 119.9(4)
C24 C23 H23 120.1
C23 C24 H24 119.8
C25 C24 C23 120.3(4)
C25 C24 H24 119.8
C24 C25 H25 119.6
C24 C25 C26 120.8(4)
C26 C25 H25 119.6
C21 C26 H26 120.4
C25 C26 C21 119.2(3)
C25 C26 H26 120.4
N5 Cu3 N7 100.98(9)
N5 Cu3 C38 114.12(11)
N7 Cu3 C38 143.86(11)
C37 Cu3 N5 149.81(11)
C37 Cu3 N7 109.16(11)
C37 Cu3 C38 35.91(12)
N6 Cu4 N8 98.88(9)
N6 Cu4 C46 112.62(10)
N8 Cu4 C46 146.94(10)
C45 Cu4 N6 149.19(11)
C45 Cu4 N8 111.71(11)
C45 Cu4 C46 36.66(12)
N6 N5 Cu3 116.53(16)
C27 N5 Cu3 134.93(19)
C27 N5 N6 107.1(2)
N5 N6 Cu4 118.13(16)
C29 N6 Cu4 133.68(19)
C29 N6 N5 108.0(2)
N8 N7 Cu3 118.59(17)
C32 N7 Cu3 134.27(19)
C32 N7 N8 107.1(2)
N7 N8 Cu4 115.74(17)
C34 N8 Cu4 136.45(19)
C34 N8 N7 107.7(2)
N5 C27 C28 111.3(3)
N5 C27 C30 120.5(3)
C28 C27 C30 128.1(3)
C27 C28 H28 128.5
C27 C28 C29 102.9(2)
C29 C28 H28 128.5
N6 C29 C28 110.6(2)
N6 C29 C31 120.0(2)
C28 C29 C31 129.4(3)
F13 C30 C27 105.1(4)
F14 C30 F13 101.4(6)
F14 C30 F15 111.6(8)
F14 C30 C27 116.8(6)
F15 C30 F13 101.3(6)
F15 C30 C27 117.6(6)
F13A C30 C27 114.5(4)
F13A C30 F14A 103.4(4)
F13A C30 F15A 113.4(5)
F14A C30 C27 109.6(3)
F15A C30 C27 112.2(4)
F15A C30 F14A 102.4(4)
F16 C31 C29 113.1(3)
F17 C31 F16 105.2(3)
F17 C31 F18 108.1(3)
F17 C31 C29 112.7(3)
F18 C31 F16 105.6(3)
F18 C31 C29 111.7(3)
N7 C32 C33 111.1(2)
N7 C32 C35 121.1(3)
C33 C32 C35 127.7(3)
C32 C33 H33 128.4
C32 C33 C34 103.2(2)
C34 C33 H33 128.4
N8 C34 C33 110.9(2)
N8 C34 C36 121.3(3)
C33 C34 C36 127.8(3)
F19 C35 F21 105.5(3)
F19 C35 C32 111.1(3)
F20 C35 F19 109.3(3)
F20 C35 F21 105.8(3)
F20 C35 C32 112.5(3)
F21 C35 C32 112.3(3)
F22 C36 F23 106.2(5)
F22 C36 F24 108.9(6)
F22 C36 C34 117.3(3)
F23 C36 C34 110.3(3)
F24 C36 F23 97.7(5)
F24 C36 C34 114.3(4)
F22A C36 C34 110.0(4)
F23A C36 C34 112.3(4)
F23A C36 F22A 119.5(7)
F23A C36 F24A 102.9(7)
F24A C36 C34 107.6(4)
F24A C36 F22A 103.2(6)
Cu3 C37 H37 142.6
C38 C37 Cu3 74.82(19)
C38 C37 H37 142.6
C37 C38 Cu3 69.27(19)
C37 C38 C39 162.4(3)
C39 C38 Cu3 128.0(2)
C40 C39 C38 119.8(3)
C40 C39 C44 119.8(3)
C44 C39 C38 120.3(3)
C39 C40 H40 120.0
C41 C40 C39 120.0(3)
C41 C40 H40 120.0
C40 C41 H41 119.8
C40 C41 C42 120.5(4)
C42 C41 H41 119.8
C41 C42 H42 120.2
C43 C42 C41 119.5(3)
C43 C42 H42 120.2
C42 C43 H43 119.7
C44 C43 C42 120.7(3)
C44 C43 H43 119.7
C39 C44 H44 120.2
C43 C44 C39 119.6(3)
C43 C44 H44 120.2
Cu4 C45 H45 143.3
C46 C45 Cu4 73.35(18)
C46 C45 H45 143.3
C45 C46 Cu4 69.99(18)
C45 C46 C47 160.0(3)
C47 C46 Cu4 129.5(2)
C48 C47 C46 120.9(3)
C52 C47 C46 119.1(3)
C52 C47 C48 119.9(3)
C47 C48 H48 120.2
C49 C48 C47 119.5(3)
C49 C48 H48 120.2
C48 C49 H49 119.9
C50 C49 C48 120.2(4)
C50 C49 H49 119.9
C49 C50 H50 119.9
C51 C50 C49 120.2(3)
C51 C50 H50 119.9
C50 C51 H51 119.8
C50 C51 C52 120.3(3)
C52 C51 H51 119.8
C47 C52 H52 120.1
C51 C52 C47 119.9(3)
C51 C52 H52 120.1

loop_
_geom_bond_atom_site_label_1
_geom_bond_atom_site_label_2
_geom_bond_distance
Cu1 N1 1.976(2)
Cu1 N3 1.962(2)
Cu1 C11 1.944(3)
Cu1 C12 1.987(3)
Cu2 N2 1.986(2)
Cu2 N4 1.967(2)
Cu2 C19 1.944(3)
Cu2 C20 2.014(3)
F1 C4 1.298(5)
F2 C4 1.325(5)
F3 C4 1.308(4)
F4 C5 1.332(4)
F5 C5 1.348(4)
F6 C5 1.320(4)
F7 C9 1.320(4)
F8 C9 1.320(4)
F9 C9 1.321(3)
F10 C10 1.279(4)
F11 C10 1.335(4)
F12 C10 1.333(4)
N1 N2 1.357(3)
N1 C1 1.339(4)
N2 C3 1.344(3)
N3 N4 1.349(3)
N3 C6 1.341(3)
N4 C8 1.340(3)
C1 C2 1.387(4)
C1 C4 1.487(4)
C2 H2 0.9500
C2 C3 1.376(4)
C3 C5 1.491(4)
C6 C7 1.382(4)
C6 C9 1.493(4)
C7 H7 0.9500
C7 C8 1.382(4)
C8 C10 1.493(4)
C11 H11 0.9500
C11 C12 1.228(4)
C12 C13 1.447(4)
C13 C14 1.396(4)
C13 C18 1.388(4)
C14 H14 0.9500
C14 C15 1.392(5)
C15 H15 0.9500
C15 C16 1.371(7)
C16 H16 0.9500
C16 C17 1.379(6)
C17 H17 0.9500
C17 C18 1.389(4)
C18 H18 0.9500
C19 H19 0.9500
C19 C20 1.225(4)
C20 C21 1.446(4)
C21 C22 1.397(4)
C21 C26 1.396(4)
C22 H22 0.9500
C22 C23 1.384(5)
C23 H23 0.9500
C23 C24 1.380(6)
C24 H24 0.9500
C24 C25 1.375(6)
C25 H25 0.9500
C25 C26 1.389(5)
C26 H26 0.9500
Cu3 N5 1.969(2)
Cu3 N7 1.984(2)
Cu3 C37 1.947(3)
Cu3 C38 2.009(3)
Cu4 N6 1.958(2)
Cu4 N8 1.968(2)
Cu4 C45 1.938(3)
Cu4 C46 1.975(3)
F13 C30 1.464(7)
F14 C30 1.248(8)
F15 C30 1.294(9)
F16 C31 1.323(4)
F17 C31 1.313(4)
F18 C31 1.316(4)
F19 C35 1.331(4)
F20 C35 1.328(4)
F21 C35 1.345(4)
F22 C36 1.270(6)
F23 C36 1.403(6)
F24 C36 1.306(6)
N5 N6 1.352(3)
N5 C27 1.342(3)
N6 C29 1.340(3)
N7 N8 1.361(3)
N7 C32 1.346(3)
N8 C34 1.340(4)
C27 C28 1.378(4)
C27 C30 1.491(4)
C28 H28 0.9500
C28 C29 1.386(4)
C29 C31 1.486(4)
C30 F13A 1.256(5)
C30 F14A 1.401(6)
C30 F15A 1.340(6)
C32 C33 1.378(4)
C32 C35 1.482(4)
C33 H33 0.9500
C33 C34 1.382(4)
C34 C36 1.489(4)
C36 F22A 1.352(7)
C36 F23A 1.232(6)
C36 F24A 1.351(7)
C37 H37 0.9500
C37 C38 1.221(4)
C38 C39 1.450(4)
C39 C40 1.388(4)
C39 C44 1.401(4)
C40 H40 0.9500
C40 C41 1.382(5)
C41 H41 0.9500
C41 C42 1.386(6)
C42 H42 0.9500
C42 C43 1.386(6)
C43 H43 0.9500
C43 C44 1.380(5)
C44 H44 0.9500
C45 H45 0.9500
C45 C46 1.231(4)
C46 C47 1.453(4)
C47 C48 1.395(4)
C47 C52 1.386(4)
C48 H48 0.9500
C48 C49 1.385(4)
C49 H49 0.9500
C49 C50 1.379(6)
C50 H50 0.9500
C50 C51 1.377(6)
C51 H51 0.9500
C51 C52 1.381(5)
C52 H52 0.9500
